data_1557102
loop_
_publ_author_name
'Koskenlinna, Markus'
'Mutikainen, Ilpo'
'Leskela, Tuula'
'Leskela, Markku'

_publ_section_title
;
 Low-Temperature Crystal Structures and Thermal Decomposition of Uranyl
 Hydrogen Selenite Monohydrate, UO2(HSeO3)2.H2O and Diammonium Uranyl
 Selenite Hemihydrate, (NH4)2UO2(SeO3)2.0.5H2O
;
_journal_name_full 'Acta Chemica Scandinavica'
_journal_page_first 264
_journal_page_last 269
_journal_paper_doi 10.3891/acta.chem.scand.51-0264
_journal_volume 51
_journal_year 1997
_chemical_formula_sum 'H9 N2 O8.5 Se2 U'
_chemical_formula_weight 569.03
_chemical_name_common 'Diammonium Uranyl Selenite Hemihydrate'
_space_group_IT_number 14
_space_group_name_Hall '-P 2ybc'
_space_group_name_H-M_alt 'P 1 21/c 1'
_symmetry_cell_setting monoclinic
_symmetry_Int_Tables_number 14
_symmetry_space_group_name_Hall '-P 2ybc'
_symmetry_space_group_name_H-M 'P 1 21/c 1'
_cell_angle_alpha 90.
_cell_angle_beta 91.470(5)
_cell_angle_gamma 90.
_cell_formula_units_Z 4
_cell_length_a 7.193(5)
_cell_length_b 10.368(5)
_cell_length_c 13.823(5)
_cell_volume 1030.5(9)
_diffrn_ambient_temperature 193
_diffrn_radiation_probe x-ray
_diffrn_radiation_type MoK\a
_diffrn_radiation_wavelength 0.71069
_exptl_absorpt_coefficient_mu 22.839
_exptl_crystal_density_diffrn 3.668
_exptl_crystal_F_000 1004
_refine_ls_goodness_of_fit_ref 1.014
_refine_ls_number_parameters 132
_refine_ls_number_reflns 1615
_refine_ls_R_factor_gt 0.081
_refine_ls_wR_factor_gt 0.202
_cod_data_source_file Acta-Chem-Scand-1997-51-264-1.cif
_cod_data_source_block 1
_cod_original_sg_symbol_H-M 'P 21/c'
_cod_original_formula_sum 'H9 N2 O8.50 Se2 U'
_cod_database_code 1557102

loop_
_space_group_symop_id
_space_group_symop_operation_xyz
1 x,y,z
2 -x,1/2+y,1/2-z
3 -x,-y,-z
4 x,1/2-y,1/2+z

loop_
_atom_site_label
_atom_site_type_symbol
_atom_site_thermal_displace_type
_atom_site_fract_x
_atom_site_fract_y
_atom_site_fract_z
_atom_site_occupancy
_atom_site_U_iso_or_equiv
_atom_site_calc_flag
_atom_site_refinement_flags
_atom_site_disorder_assembly
_atom_site_disorder_group
U1 U Uiso 0.43610(10) 0.68990(10) -0.67370(10) 1.000 0.0180(10) . . . .
Se1 Se Uiso 0.5152(3) 0.3640(2) -0.5935(2) 1.000 0.0180(10) . . . .
Se2 Se Uiso 0.7861(3) 0.5098(3) -0.8053(2) 1.000 0.0260(10) . . . .
O1 O Uiso 0.643(3) 0.777(2) -0.660(2) 1.000 0.040(5) . . . .
O2 O Uiso 0.235(3) 0.589(2) -0.688(2) 1.000 0.034(5) . . . .
O3 O Uiso 0.602(2) 0.521(2) -0.5955(11) 1.000 0.017(3) . . . .
O4 O Uiso 0.625(3) 0.299(2) -0.495(2) 1.000 0.033(5) . . . .
O5 O Uiso 0.643(3) 0.294(2) -0.6818(13) 1.000 0.027(4) . . . .
O6 O Uiso 0.571(3) 0.578(2) -0.7982(12) 1.000 0.040(5) . . . .
O7 O Uiso 0.749(3) 0.367(2) -0.8645(12) 1.000 0.027(4) . . . .
O8 O Uiso 0.881(3) 0.593(2) -0.8953(14) 1.000 0.035(5) . . . .
O9 O Uiso -0.038(7) 0.547(4) -0.543(3) 0.500 0.047(12) . . . .
N2 N Uiso -0.048(3) 0.696(2) -0.5297(14) 0.500 0.039(12) . . . .
N1 N Uiso 0.974(7) 0.840(4) -0.869(3) 0.500 0.030(11) . . . .
N3 N Uiso 0.1257(3) 0.543(2) -0.9352(14) 1.000 0.027(5) . . . .

loop_
_atom_type_symbol
_atom_type_description
_atom_type_scat_dispersion_real
_atom_type_scat_dispersion_imag
_atom_type_scat_source
N N 0.0061 0.0033 ' International Tables Vol C Tables 4.2.6.8 and 6.1.1.4'
O O 0.0106 0.0060 ' International Tables Vol C Tables 4.2.6.8 and 6.1.1.4'
Se Se -0.0929 2.2259 ' International Tables Vol C Tables 4.2.6.8 and 6.1.1.4'
U U -9.6767 9.6646 ' International Tables Vol C Tables 4.2.6.8 and 6.1.1.4'

loop_
_geom_angle_atom_site_label_1
_geom_angle_atom_site_label_2
_geom_angle_atom_site_label_3
_geom_angle
_geom_angle_site_symmetry_1
_geom_angle_site_symmetry_2
_geom_angle_site_symmetry_3
_geom_angle_publ_flag
O1 U1 O2 175.4(10) . . . yes
O1 U1 O3 85.1(8) . . . yes
O1 U1 O6 88.1(10) . . . yes
O1 U1 O5 92.4(10) . . 2_653 yes
O1 U1 O7 93.3(9) . . 2_653 yes
O1 U1 O4 92.7(10) . . 3_664 yes
O2 U1 O3 90.8(8) . . . yes
O2 U1 O6 88.7(10) . . . yes
O2 U1 O5 89.8(10) . . 2_653 yes
O2 U1 O7 91.2(9) . . 2_653 yes
O2 U1 O4 88.1(10) . . 3_664 yes
O3 U1 O6 75.6(6) . . . yes
O3 U1 O5 147.7(6) . . 2_653 yes
O3 U1 O7 139.7(6) . . 2_653 yes
O3 U1 O4 72.1(6) . . 3_664 yes
O5 U1 O6 72.0(7) 2_653 . . yes
O6 U1 O7 144.7(6) . . 2_653 yes
O4 U1 O6 147.5(7) 3_664 . . yes
O5 U1 O7 72.6(6) 2_653 . 2_653 yes
O4 U1 O5 140.3(7) 3_664 . 2_653 yes
O4 U1 O7 67.7(7) 3_664 . 2_653 yes
O3 Se1 O4 103.0(9) . . . yes
O3 Se1 O5 100.7(9) . . . yes
O4 Se1 O5 99.0(10) . . . yes
O6 Se2 O7 104.8(10) . . . yes
O6 Se2 O8 102.5(10) . . . yes
O7 Se2 O8 98.8(9) . . . yes
U1 O3 Se1 121.5(7) . . . yes
U1 O4 Se1 132.2(12) 3_664 . . yes
U1 O5 Se1 133.3(11) 2_643 . . yes
U1 O6 Se2 130.5(10) . . . yes
U1 O7 Se2 131.0(10) 2_643 . . yes

loop_
_geom_bond_atom_site_label_1
_geom_bond_atom_site_label_2
_geom_bond_distance
_geom_bond_site_symmetry_1
_geom_bond_site_symmetry_2
_geom_bond_publ_flag
U1 O1 1.75(2) . . yes
U1 O2 1.79(2) . . yes
U1 O3 2.365(18) . . yes
U1 O6 2.310(19) . . yes
U1 O5 2.328(19) . 2_653 yes
U1 O7 2.34(2) . 2_653 yes
U1 O4 2.39(3) . 3_664 yes
Se1 O3 1.74(2) . . yes
Se1 O4 1.70(3) . . yes
Se1 O5 1.71(2) . . yes
Se2 O6 1.71(2) . . yes
Se2 O7 1.71(2) . . yes
Se2 O8 1.67(2) . . yes
O9 N2 1.56(5) . . yes

loop_
_geom_torsion_atom_site_label_1
_geom_torsion_atom_site_label_2
_geom_torsion_atom_site_label_3
_geom_torsion_atom_site_label_4
_geom_torsion
_geom_torsion_site_symmetry_1
_geom_torsion_site_symmetry_2
_geom_torsion_site_symmetry_3
_geom_torsion_site_symmetry_4
_geom_torsion_publ_flag
O1 U1 O3 Se1 -167.4(12) . . . . no
O2 U1 O3 Se1 10.4(12) . . . . no
O6 U1 O3 Se1 -78.1(10) . . . . no
O5 U1 O3 Se1 -80.7(14) 2_653 . . . no
O7 U1 O3 Se1 103.2(12) 2_653 . . . no
O4 U1 O3 Se1 98.1(10) 3_664 . . . no
O1 U1 O6 Se2 45.8(15) . . . . no
O2 U1 O6 Se2 -130.8(16) . . . . no
O3 U1 O6 Se2 -39.6(13) . . . . no
O5 U1 O6 Se2 138.9(16) 2_653 . . . no
O7 U1 O6 Se2 138.9(13) 2_653 . . . no
O4 U1 O6 Se2 -46(2) 3_664 . . . no
O1 U1 O5 Se1 27.8(16) . . 2_653 2_653 no
O2 U1 O5 Se1 -148.2(16) . . 2_653 2_653 no
O3 U1 O5 Se1 -57(2) . . 2_653 2_653 no
O6 U1 O5 Se1 -59.5(14) . . 2_653 2_653 no
O1 U1 O7 Se2 65.6(16) . . 2_653 2_653 no
O2 U1 O7 Se2 -115.4(16) . . 2_653 2_653 no
O3 U1 O7 Se2 151.9(10) . . 2_653 2_653 no
O6 U1 O7 Se2 -26(2) . . 2_653 2_653 no
O1 U1 O4 Se1 -66.9(16) . . 3_664 3_664 no
O2 U1 O4 Se1 108.6(16) . . 3_664 3_664 no
O3 U1 O4 Se1 17.1(13) . . 3_664 3_664 no
O6 U1 O4 Se1 24(2) . . 3_664 3_664 no
O4 Se1 O3 U1 -156.7(10) . . . . no
O5 Se1 O3 U1 101.4(10) . . . . no
O3 Se1 O4 U1 81.6(15) . . . 3_664 no
O5 Se1 O4 U1 -175.1(14) . . . 3_664 no
O3 Se1 O5 U1 -121.3(14) . . . 2_643 no
O4 Se1 O5 U1 133.6(14) . . . 2_643 no
O7 Se2 O6 U1 139.9(13) . . . . no
O8 Se2 O6 U1 -117.4(14) . . . . no
O6 Se2 O7 U1 -58.8(15) . . . 2_643 no
O8 Se2 O7 U1 -164.4(14) . . . 2_643 no
